data_7153424
loop_
_publ_author_name
'Ravelli, Davide'
'Zema, Michele'
'Mella, Mariella'
'Fagnoni, Maurizio'
'Albini, Angelo'

_publ_section_title
;
 Benzoyl radicals from (hetero)aromatic aldehydes. Decatungstate
 photocatalyzed synthesis of substituted aromatic ketones.
;
_journal_issue 18
_journal_name_full 'Organic &amp; biomolecular chemistry'
_journal_page_first 4158
_journal_page_last 4164
_journal_paper_doi 10.1039/c0ob00066c
_journal_volume 8
_journal_year 2010
_chemical_formula_moiety 'C16 H18 O3'
_chemical_formula_sum 'C16 H18 O3'
_chemical_formula_weight 258.30
_chemical_name_systematic
; 
 ? 
;
_space_group_IT_number 14
_symmetry_cell_setting monoclinic
_symmetry_Int_Tables_number 14
_symmetry_space_group_name_Hall '-P 2ybc'
_symmetry_space_group_name_H-M 'P 1 21/c 1'
_atom_sites_solution_hydrogens geom
_atom_sites_solution_primary direct
_atom_sites_solution_secondary difmap
_audit_creation_method SHELXL-97
_cell_angle_alpha 90.00
_cell_angle_beta 93.2240(10)
_cell_angle_gamma 90.00
_cell_formula_units_Z 4
_cell_length_a 10.0252(6)
_cell_length_b 6.6763(4)
_cell_length_c 20.0548(12)
_cell_measurement_reflns_used 2216
_cell_measurement_temperature 293(2)
_cell_measurement_theta_max 22.7
_cell_measurement_theta_min 2.8
_cell_measurement_wavelength 0.71073
_cell_volume 1340.17(14)
_computing_cell_refinement 'GLOBAL (Bruker)'
_computing_data_collection 'Bruker-AXS SMART APEX'
_computing_data_reduction 'SAINTPLUS (Bruker)'
_computing_molecular_graphics 'Ortep-3 for Windows (Farrugia, 1997)'
_computing_publication_material 'WinGX publ routines (Farrugia, 1999)'
_computing_structure_refinement 'SHELXL-97 (Sheldrick, 1997)'
_computing_structure_solution 'SHELXS-97 (Sheldrick, 1990)'
_diffrn_ambient_temperature 293(2)
_diffrn_measured_fraction_theta_full 1
_diffrn_measured_fraction_theta_max 1
_diffrn_measurement_device_type 'Bruker-AXS SMART APEX'
_diffrn_measurement_method '\w scan'
_diffrn_radiation_monochromator graphite
_diffrn_radiation_source 'fine-focus sealed tube'
_diffrn_radiation_type MoK\a
_diffrn_radiation_wavelength 0.71073
_diffrn_reflns_av_R_equivalents 0.0485
_diffrn_reflns_av_sigmaI/netI 0.0432
_diffrn_reflns_limit_h_max 14
_diffrn_reflns_limit_h_min -14
_diffrn_reflns_limit_k_max 9
_diffrn_reflns_limit_k_min -9
_diffrn_reflns_limit_l_max 28
_diffrn_reflns_limit_l_min -28
_diffrn_reflns_number 14597
_diffrn_reflns_theta_full 29.99
_diffrn_reflns_theta_max 29.99
_diffrn_reflns_theta_min 2.03
_diffrn_standards_decay_% 0.0
_exptl_absorpt_coefficient_mu 0.087
_exptl_absorpt_correction_T_max 0.994
_exptl_absorpt_correction_T_min 0.984
_exptl_absorpt_correction_type multi-scan
_exptl_absorpt_process_details 'Sheldrick, 2004'
_exptl_crystal_colour 'pale green'
_exptl_crystal_density_diffrn 1.280
_exptl_crystal_density_method 'not measured'
_exptl_crystal_description plate
_exptl_crystal_F_000 552
_exptl_crystal_size_max 0.50
_exptl_crystal_size_mid 0.15
_exptl_crystal_size_min 0.07
_refine_diff_density_max 0.259
_refine_diff_density_min -0.144
_refine_diff_density_rms 0.037
_refine_ls_extinction_method none
_refine_ls_goodness_of_fit_ref 1.016
_refine_ls_hydrogen_treatment refall
_refine_ls_matrix_type full
_refine_ls_number_parameters 244
_refine_ls_number_reflns 3906
_refine_ls_number_restraints 0
_refine_ls_restrained_S_all 1.016
_refine_ls_R_factor_all 0.1102
_refine_ls_R_factor_gt 0.0581
_refine_ls_shift/su_max 0.000
_refine_ls_shift/su_mean 0.000
_refine_ls_structure_factor_coef Fsqd
_refine_ls_weighting_details 'calc w=1/[\s^2^(Fo^2^)+(0.0646P)^2^+0.1037P] where P=(Fo^2^+2Fc^2^)/3'
_refine_ls_weighting_scheme calc
_refine_ls_wR_factor_gt 0.1253
_refine_ls_wR_factor_ref 0.1469
_reflns_number_gt 2207
_reflns_number_total 3906
_reflns_threshold_expression >2sigma(I)
_cod_data_source_file c0ob00066c.txt
_cod_data_source_block fagn2
_cod_database_code 7153424

loop_
_symmetry_equiv_pos_as_xyz
'x, y, z'
'-x, y+1/2, -z+1/2'
'-x, -y, -z'
'x, -y-1/2, z-1/2'

loop_
_atom_site_label
_atom_site_type_symbol
_atom_site_fract_x
_atom_site_fract_y
_atom_site_fract_z
_atom_site_U_iso_or_equiv
_atom_site_adp_type
_atom_site_occupancy
_atom_site_calc_flag
O1 O 0.49575(12) 0.63915(19) 0.79417(7) 0.0652(4) Uani 1 d
O2 O 0.09843(12) 0.32357(19) 0.89234(6) 0.0649(4) Uani 1 d
O3 O 0.32643(14) -0.4701(2) 1.02607(7) 0.0763(4) Uani 1 d
C1 C 0.31581(18) 0.7137(3) 0.71143(9) 0.0560(5) Uani 1 d
C2 C 0.37932(16) 0.6344(2) 0.77571(8) 0.0476(4) Uani 1 d
C3 C 0.26764(16) 0.5368(2) 0.81281(8) 0.0461(4) Uani 1 d
C4 C 0.15132(17) 0.5500(3) 0.75986(9) 0.0542(4) Uani 1 d
C5 C 0.1789(2) 0.4181(3) 0.70057(10) 0.0661(5) Uani 1 d
C6 C 0.2918(2) 0.5270(3) 0.66769(10) 0.0648(5) Uani 1 d
C7 C 0.17451(19) 0.7602(3) 0.73178(11) 0.0606(5) Uani 1 d
C8 C 0.30910(18) 0.3383(3) 0.84387(9) 0.0488(4) Uani 1 d
C9 C 0.20612(16) 0.2440(2) 0.88598(7) 0.0452(4) Uani 1 d
C10 C 0.23912(15) 0.0509(2) 0.92036(7) 0.0418(4) Uani 1 d
C11 C 0.13798(17) -0.0538(3) 0.94951(8) 0.0493(4) Uani 1 d
C12 C 0.16210(18) -0.2275(3) 0.98516(9) 0.0527(4) Uani 1 d
C13 C 0.29052(17) -0.3004(3) 0.99163(8) 0.0514(4) Uani 1 d
C14 C 0.39284(18) -0.2020(3) 0.96180(9) 0.0566(5) Uani 1 d
C15 C 0.36686(17) -0.0288(3) 0.92658(8) 0.0503(4) Uani 1 d
C16 C 0.2283(3) -0.5725(4) 1.06118(14) 0.0794(7) Uani 1 d
H1 H 0.3643(18) 0.816(3) 0.6912(9) 0.065(5) Uiso 1 d
H3 H 0.2461(17) 0.630(3) 0.8490(9) 0.057(5) Uiso 1 d
H4 H 0.0680(18) 0.538(3) 0.7774(9) 0.055(5) Uiso 1 d
H6A H 0.368(2) 0.443(4) 0.6663(11) 0.086(7) Uiso 1 d
H6B H 0.2618(19) 0.568(3) 0.6209(11) 0.075(6) Uiso 1 d
H5A H 0.098(2) 0.409(3) 0.6713(12) 0.090(7) Uiso 1 d
H5B H 0.201(2) 0.277(4) 0.7145(11) 0.087(7) Uiso 1 d
H7A H 0.173(2) 0.868(3) 0.7648(11) 0.076(6) Uiso 1 d
H7B H 0.1122(19) 0.786(3) 0.6918(10) 0.068(6) Uiso 1 d
H8A H 0.3363(17) 0.243(3) 0.8072(10) 0.065(5) Uiso 1 d
H8B H 0.389(2) 0.361(3) 0.8740(10) 0.067(6) Uiso 1 d
H11 H 0.0519(19) -0.004(3) 0.9457(9) 0.060(5) Uiso 1 d
H12 H 0.0919(19) -0.295(3) 1.0049(9) 0.063(5) Uiso 1 d
H14 H 0.4772(19) -0.259(3) 0.9667(9) 0.066(5) Uiso 1 d
H15 H 0.4360(18) 0.036(3) 0.9067(9) 0.057(5) Uiso 1 d
H16A H 0.186(2) -0.484(4) 1.0921(13) 0.101(8) Uiso 1 d
H16B H 0.280(3) -0.671(5) 1.0848(15) 0.125(10) Uiso 1 d
H16C H 0.158(3) -0.632(4) 1.0304(14) 0.108(9) Uiso 1 d

loop_
_atom_site_aniso_label
_atom_site_aniso_U_11
_atom_site_aniso_U_22
_atom_site_aniso_U_33
_atom_site_aniso_U_23
_atom_site_aniso_U_13
_atom_site_aniso_U_12
O1 0.0444(7) 0.0628(8) 0.0873(9) 0.0086(7) -0.0060(6) -0.0100(6)
O2 0.0540(7) 0.0696(9) 0.0731(9) 0.0177(7) 0.0227(6) 0.0138(6)
O3 0.0781(10) 0.0701(9) 0.0814(9) 0.0311(8) 0.0113(7) 0.0112(7)
C1 0.0486(9) 0.0531(10) 0.0670(12) 0.0190(9) 0.0086(8) -0.0031(8)
C2 0.0438(9) 0.0393(8) 0.0595(10) -0.0001(7) 0.0015(7) -0.0039(7)
C3 0.0476(9) 0.0470(9) 0.0441(9) -0.0032(7) 0.0061(7) -0.0013(7)
C4 0.0380(9) 0.0685(12) 0.0564(10) 0.0084(9) 0.0057(8) -0.0053(8)
C5 0.0724(14) 0.0661(13) 0.0582(11) -0.0007(10) -0.0106(10) -0.0084(10)
C6 0.0720(13) 0.0726(13) 0.0499(11) 0.0072(9) 0.0047(9) 0.0122(11)
C7 0.0543(11) 0.0568(12) 0.0706(13) 0.0094(10) 0.0028(9) 0.0123(9)
C8 0.0457(9) 0.0520(10) 0.0491(9) 0.0061(8) 0.0081(8) 0.0003(7)
C9 0.0448(9) 0.0515(10) 0.0397(8) -0.0015(7) 0.0064(6) -0.0003(7)
C10 0.0425(8) 0.0481(9) 0.0352(7) -0.0035(7) 0.0060(6) -0.0032(7)
C11 0.0431(9) 0.0565(10) 0.0491(9) 0.0020(8) 0.0101(7) 0.0020(8)
C12 0.0549(11) 0.0525(10) 0.0523(10) 0.0052(8) 0.0162(8) -0.0049(8)
C13 0.0602(11) 0.0518(10) 0.0419(9) 0.0037(7) 0.0015(7) 0.0020(8)
C14 0.0449(10) 0.0634(11) 0.0611(11) 0.0076(9) -0.0001(8) 0.0049(8)
C15 0.0418(9) 0.0568(10) 0.0527(10) 0.0042(8) 0.0064(7) -0.0035(8)
C16 0.106(2) 0.0658(14) 0.0679(14) 0.0215(12) 0.0219(15) 0.0038(14)

loop_
_atom_type_symbol
_atom_type_description
_atom_type_scat_dispersion_real
_atom_type_scat_dispersion_imag
_atom_type_scat_source
C C 0.0033 0.0016 'International Tables Vol C Tables 4.2.6.8 and 6.1.1.4'
H H 0.0000 0.0000 'International Tables Vol C Tables 4.2.6.8 and 6.1.1.4'
O O 0.0106 0.0060 'International Tables Vol C Tables 4.2.6.8 and 6.1.1.4'

loop_
_geom_angle_atom_site_label_1
_geom_angle_atom_site_label_2
_geom_angle_atom_site_label_3
_geom_angle
C13 O3 C16 118.75(17)
C2 C1 C7 101.37(15)
C2 C1 C6 104.43(15)
C7 C1 C6 101.50(16)
C2 C1 H1 114.9(11)
C7 C1 H1 118.4(11)
C6 C1 H1 114.2(11)
O1 C2 C1 127.66(16)
O1 C2 C3 125.91(15)
C1 C2 C3 106.38(14)
C8 C3 C2 112.51(14)
C8 C3 C4 121.04(15)
C2 C3 C4 100.83(13)
C8 C3 H3 108.3(10)
C2 C3 H3 106.6(10)
C4 C3 H3 106.5(10)
C5 C4 C7 101.83(16)
C5 C4 C3 110.13(16)
C7 C4 C3 100.46(14)
C5 C4 H4 116.9(11)
C7 C4 H4 112.2(11)
C3 C4 H4 113.5(11)
C4 C5 C6 103.55(16)
C4 C5 H5A 109.1(14)
C6 C5 H5A 112.3(13)
C4 C5 H5B 111.9(13)
C6 C5 H5B 114.2(12)
H5A C5 H5B 105.9(18)
C5 C6 C1 103.66(16)
C5 C6 H6A 110.5(14)
C1 C6 H6A 113.2(14)
C5 C6 H6B 110.0(11)
C1 C6 H6B 110.0(12)
H6A C6 H6B 109.3(18)
C1 C7 C4 94.26(14)
C1 C7 H7A 112.2(13)
C4 C7 H7A 114.6(12)
C1 C7 H7B 111.5(11)
C4 C7 H7B 110.4(11)
H7A C7 H7B 112.6(17)
C9 C8 C3 114.55(14)
C9 C8 H8A 111.3(10)
C3 C8 H8A 109.1(10)
C9 C8 H8B 106.1(11)
C3 C8 H8B 108.2(11)
H8A C8 H8B 107.2(15)
O2 C9 C10 120.30(14)
O2 C9 C8 121.08(15)
C10 C9 C8 118.62(13)
C15 C10 C11 117.52(15)
C15 C10 C9 123.62(14)
C11 C10 C9 118.83(14)
C12 C11 C10 122.14(16)
C12 C11 H11 119.0(11)
C10 C11 H11 118.8(11)
C13 C12 C11 118.89(16)
C13 C12 H12 120.6(11)
C11 C12 H12 120.5(11)
O3 C13 C12 124.08(16)
O3 C13 C14 115.62(16)
C12 C13 C14 120.29(16)
C15 C14 C13 119.94(17)
C15 C14 H14 123.0(12)
C13 C14 H14 117.1(12)
C14 C15 C10 121.17(16)
C14 C15 H15 119.2(11)
C10 C15 H15 119.6(11)
O3 C16 H16A 111.4(15)
O3 C16 H16B 102.2(18)
H16A C16 H16B 111(2)
O3 C16 H16C 112.0(15)
H16A C16 H16C 108(2)
H16B C16 H16C 112(2)

loop_
_geom_bond_atom_site_label_1
_geom_bond_atom_site_label_2
_geom_bond_distance
O1 C2 1.2051(19)
O2 C9 1.2164(18)
O3 C13 1.364(2)
O3 C16 1.418(3)
C1 C2 1.502(2)
C1 C7 1.528(3)
C1 C6 1.536(3)
C1 H1 0.944(19)
C2 C3 1.525(2)
C3 C8 1.513(2)
C3 C4 1.535(2)
C3 H3 0.989(18)
C4 C5 1.517(3)
C4 C7 1.534(3)
C4 H4 0.928(18)
C5 C6 1.526(3)
C5 H5A 0.97(2)
C5 H5B 1.00(2)
C6 H6A 0.95(2)
C6 H6B 1.01(2)
C7 H7A 0.98(2)
C7 H7B 1.00(2)
C8 C9 1.508(2)
C8 H8A 1.020(19)
C8 H8B 0.99(2)
C9 C10 1.491(2)
C10 C15 1.386(2)
C10 C11 1.388(2)
C11 C12 1.376(2)
C11 H11 0.925(19)
C12 C13 1.376(2)
C12 H12 0.942(19)
C13 C14 1.382(2)
C14 C15 1.372(3)
C14 H14 0.927(19)
C15 H15 0.925(19)
C16 H16A 0.97(3)
C16 H16B 0.95(3)
C16 H16C 0.99(3)

loop_
_geom_torsion_atom_site_label_1
_geom_torsion_atom_site_label_2
_geom_torsion_atom_site_label_3
_geom_torsion_atom_site_label_4
_geom_torsion
C7 C1 C2 O1 -152.55(18)
C6 C1 C2 O1 102.3(2)
C7 C1 C2 C3 29.77(18)
C6 C1 C2 C3 -75.41(16)
O1 C2 C3 C8 -40.8(2)
C1 C2 C3 C8 136.98(16)
O1 C2 C3 C4 -171.12(17)
C1 C2 C3 C4 6.61(17)
C8 C3 C4 C5 -58.4(2)
C2 C3 C4 C5 66.33(17)
C8 C3 C4 C7 -165.27(15)
C2 C3 C4 C7 -40.51(16)
C7 C4 C5 C6 35.6(2)
C3 C4 C5 C6 -70.3(2)
C4 C5 C6 C1 -0.9(2)
C2 C1 C6 C5 70.85(19)
C7 C1 C6 C5 -34.23(19)
C2 C1 C7 C4 -53.13(17)
C6 C1 C7 C4 54.35(17)
C5 C4 C7 C1 -55.37(18)
C3 C4 C7 C1 57.97(17)
C2 C3 C8 C9 175.12(14)
C4 C3 C8 C9 -65.7(2)
C3 C8 C9 O2 1.3(2)
C3 C8 C9 C10 -178.26(14)
O2 C9 C10 C15 -166.81(16)
C8 C9 C10 C15 12.8(2)
O2 C9 C10 C11 11.4(2)
C8 C9 C10 C11 -169.03(15)
C15 C10 C11 C12 1.9(2)
C9 C10 C11 C12 -176.45(15)
C10 C11 C12 C13 -0.5(3)
C16 O3 C13 C12 -4.2(3)
C16 O3 C13 C14 176.4(2)
C11 C12 C13 O3 179.57(17)
C11 C12 C13 C14 -1.0(3)
O3 C13 C14 C15 -179.37(17)
C12 C13 C14 C15 1.2(3)
C13 C14 C15 C10 0.2(3)
C11 C10 C15 C14 -1.7(2)
C9 C10 C15 C14 176.53(16)
